data_4085730
loop_
_publ_author_name
'Li, Jiancheng'
'Li, Yan'
'Purushothaman, Indu'
'De, Susmita'
'Li, Bin'
'Zhu, Hongping'
'Parameswaran, Pattiyil'
'Ye, Qingsong'
'Liu, Weiping'

_publ_section_title
;
 Fine Tuning of the Substituents on the N-Geminal Phosphorus/Silicon-Based
 Lewis Pairs for the Synthesis ofZ-Type Silyliminophosphoranylalkenes
;
_journal_issue 17
_journal_name_full Organometallics
_journal_page_first 4209
_journal_paper_doi 10.1021/om501288t
_journal_volume 34
_journal_year 2015
_chemical_formula_sum 'C42.5 H50.5 Cl N O4 P Si'
_chemical_formula_weight 733.85
_chemical_name_systematic
; 
 ? 
;
_space_group_IT_number 2
_symmetry_cell_setting triclinic
_symmetry_space_group_name_Hall '-P 1'
_symmetry_space_group_name_H-M 'P -1'
_atom_sites_solution_hydrogens geom
_atom_sites_solution_primary direct
_atom_sites_solution_secondary difmap
_audit_creation_method SHELXL-97
_cell_angle_alpha 73.442(6)
_cell_angle_beta 71.920(7)
_cell_angle_gamma 60.791(7)
_cell_formula_units_Z 2
_cell_length_a 11.6987(9)
_cell_length_b 11.7104(8)
_cell_length_c 17.8884(14)
_cell_measurement_reflns_used 2018
_cell_measurement_temperature 173(2)
_cell_measurement_theta_max 25.2510
_cell_measurement_theta_min 3.5280
_cell_volume 2006.9(3)
_computing_cell_refinement 'CrysAlisPro, Agilent Technologies'
_computing_data_collection 'CrysAlisPro, Agilent Technologies'
_computing_data_reduction 'CrysAlisPro, Agilent Technologies'
_computing_molecular_graphics 'Bruker SHELXTL'
_computing_publication_material 'Bruker SHELXTL'
_computing_structure_refinement 'SHELXL-97 (Sheldrick, 1997)'
_computing_structure_solution 'SHELXS-97 (Sheldrick, 1990)'
_diffrn_ambient_temperature 173(2)
_diffrn_detector_area_resol_mean 16.1903
_diffrn_measured_fraction_theta_full 0.972
_diffrn_measured_fraction_theta_max 0.972
_diffrn_measurement_device_type 'Xcalibur, Sapphire3, Gemini ultra'
_diffrn_measurement_method 'phi and omega scans'
_diffrn_radiation_monochromator graphite
_diffrn_radiation_source 'Enhance (Mo) X-ray Source'
_diffrn_radiation_type MoK\a
_diffrn_radiation_wavelength 0.71073
_diffrn_reflns_av_R_equivalents 0.0350
_diffrn_reflns_av_sigmaI/netI 0.0773
_diffrn_reflns_limit_h_max 13
_diffrn_reflns_limit_h_min -14
_diffrn_reflns_limit_k_max 14
_diffrn_reflns_limit_k_min -13
_diffrn_reflns_limit_l_max 22
_diffrn_reflns_limit_l_min -21
_diffrn_reflns_number 13681
_diffrn_reflns_theta_full 26.00
_diffrn_reflns_theta_max 26.00
_diffrn_reflns_theta_min 3.40
_exptl_absorpt_coefficient_mu 0.206
_exptl_absorpt_correction_T_max 0.9599
_exptl_absorpt_correction_T_min 0.9040
_exptl_absorpt_correction_type multi-scan
_exptl_absorpt_process_details empirical
_exptl_crystal_colour colorless
_exptl_crystal_density_diffrn 1.214
_exptl_crystal_density_meas ?
_exptl_crystal_density_method 'not measured'
_exptl_crystal_description block
_exptl_crystal_F_000 781
_exptl_crystal_size_max 0.50
_exptl_crystal_size_mid 0.40
_exptl_crystal_size_min 0.20
_refine_diff_density_max 0.391
_refine_diff_density_min -0.341
_refine_diff_density_rms 0.055
_refine_ls_extinction_method none
_refine_ls_goodness_of_fit_ref 1.036
_refine_ls_hydrogen_treatment 'refined in a riding mode to the carrier atom'
_refine_ls_matrix_type full
_refine_ls_number_parameters 511
_refine_ls_number_reflns 7671
_refine_ls_number_restraints 324
_refine_ls_restrained_S_all 1.032
_refine_ls_R_factor_all 0.0845
_refine_ls_R_factor_gt 0.0587
_refine_ls_shift/su_max 0.114
_refine_ls_shift/su_mean 0.002
_refine_ls_structure_factor_coef Fsqd
_refine_ls_weighting_details 'calc w=1/[\s^2^(Fo^2^)+(0.0549P)^2^+0.4098P] where P=(Fo^2^+2Fc^2^)/3'
_refine_ls_weighting_scheme calc
_refine_ls_wR_factor_gt 0.1290
_refine_ls_wR_factor_ref 0.1443
_reflns_number_gt 5643
_reflns_number_total 7671
_reflns_threshold_expression >2sigma(I)
_cod_data_source_file om501288t_si_003.cif
_cod_data_source_block compound_7b
_cod_depositor_comments
;
The following automatic conversions were performed:

'_symmetry_cell_setting' value 'Triclinic' changed to 'triclinic'
according to
/usr/data/users/saulius/crontab/automatic-downloads/rss-feeds/ACS/lib/dictionaries/cif_core.dic
dictionary named 'cif_core.dic' version 2.4.2 from 2011-04-26.

'_exptl_crystal_density_meas' value 'not measured' was changed to '?'
- the value is perceived as not measured.

Automatic conversion script
Id: cif_fix_values 3271 2015-04-21 07:52:19Z andrius 

 Adding full bibliography for 4085726--4085732.cif.
;
_cod_original_sg_symbol_H-M P-1
_cod_original_formula_sum 'C42.50 H50.50 Cl N O4 P Si'
_cod_database_code 4085730

loop_
_symmetry_equiv_pos_as_xyz
'x, y, z'
'-x, -y, -z'

loop_
_atom_site_label
_atom_site_type_symbol
_atom_site_fract_x
_atom_site_fract_y
_atom_site_fract_z
_atom_site_U_iso_or_equiv
_atom_site_adp_type
_atom_site_occupancy
_atom_site_symmetry_multiplicity
_atom_site_calc_flag
_atom_site_refinement_flags
_atom_site_disorder_assembly
_atom_site_disorder_group
P1 P 0.99841(6) 0.65149(6) 0.19008(4) 0.02242(17) Uani 1 1 d . . .
Cl1 Cl 1.39718(7) 0.39828(7) 0.27377(5) 0.0378(2) Uani 1 1 d . . .
Si1 Si 1.20717(7) 0.60254(7) 0.27485(5) 0.02523(19) Uani 1 1 d . . .
N1 N 1.1359(2) 0.54457(19) 0.22381(12) 0.0214(5) Uani 1 1 d . . .
O1 O 0.7595(2) 0.9228(2) 0.17496(14) 0.0503(6) Uani 1 1 d . . .
O2 O 0.7953(2) 1.00781(19) 0.25722(14) 0.0492(6) Uani 1 1 d . . .
O3 O 1.0714(2) 0.9564(2) 0.27675(14) 0.0503(6) Uani 1 1 d . . .
O4 O 0.9441(2) 0.88620(18) 0.38251(12) 0.0424(5) Uani 1 1 d . . .
C1 C 0.9460(2) 0.7904(2) 0.23675(16) 0.0238(6) Uani 1 1 d . . .
C2 C 1.0366(2) 0.7738(2) 0.27419(15) 0.0239(6) Uani 1 1 d . . .
C3 C 0.8234(3) 0.9128(3) 0.21893(17) 0.0288(6) Uani 1 1 d . . .
C4 C 1.0188(3) 0.8836(3) 0.30905(17) 0.0294(6) Uani 1 1 d . . .
C5 C 0.6750(3) 1.1306(3) 0.2468(2) 0.0566(10) Uani 1 1 d . . .
H5A H 0.6551 1.1853 0.2858 0.085 Uiso 1 1 calc R . .
H5B H 0.5998 1.1102 0.2547 0.085 Uiso 1 1 calc R . .
H5C H 0.6891 1.1789 0.1928 0.085 Uiso 1 1 calc R . .
C6 C 0.9150(4) 0.9951(3) 0.4197(2) 0.0635(11) Uani 1 1 d . . .
H6A H 0.8531 0.9937 0.4711 0.095 Uiso 1 1 calc R . .
H6B H 0.8740 1.0792 0.3850 0.095 Uiso 1 1 calc R . .
H6C H 0.9982 0.9860 0.4280 0.095 Uiso 1 1 calc R . .
C7 C 1.3164(3) 0.6841(3) 0.21139(19) 0.0375(7) Uani 1 1 d . . .
H7A H 1.2605 0.7782 0.1949 0.056 Uiso 1 1 calc R . .
H7B H 1.3683 0.6413 0.1641 0.056 Uiso 1 1 calc R . .
H7C H 1.3775 0.6753 0.2420 0.056 Uiso 1 1 calc R . .
C8 C 1.1830(3) 0.5797(3) 0.38586(17) 0.0379(7) Uani 1 1 d . . .
H8A H 1.1762 0.6575 0.4007 0.057 Uiso 1 1 calc R . .
H8B H 1.2595 0.5005 0.4037 0.057 Uiso 1 1 calc R . .
H8C H 1.1008 0.5692 0.4113 0.057 Uiso 1 1 calc R . .
C11 C 1.1780(2) 0.4066(2) 0.21614(16) 0.0227(6) Uani 1 1 d . . .
C12 C 1.1282(3) 0.3285(2) 0.27974(16) 0.0263(6) Uani 1 1 d . . .
C13 C 1.1555(3) 0.2036(3) 0.26855(18) 0.0344(7) Uani 1 1 d . . .
H13A H 1.1213 0.1503 0.3104 0.041 Uiso 1 1 calc R . .
C14 C 1.2307(3) 0.1558(3) 0.19848(18) 0.0359(7) Uani 1 1 d . . .
H14A H 1.2456 0.0718 0.1915 0.043 Uiso 1 1 calc R . .
C15 C 1.2843(3) 0.2307(3) 0.13863(18) 0.0313(6) Uani 1 1 d . . .
H15A H 1.3392 0.1958 0.0912 0.038 Uiso 1 1 calc R . .
C16 C 1.2601(2) 0.3565(2) 0.14576(16) 0.0241(6) Uani 1 1 d . . .
C21 C 0.8744(3) 0.5908(2) 0.21528(17) 0.0269(6) Uani 1 1 d . . .
C22 C 0.8929(3) 0.4921(3) 0.17690(17) 0.0330(7) Uani 1 1 d . . .
H22A H 0.9721 0.4551 0.1384 0.040 Uiso 1 1 calc R . .
C23 C 0.7940(3) 0.4490(3) 0.1958(2) 0.0438(8) Uani 1 1 d . . .
H23A H 0.8063 0.3815 0.1705 0.053 Uiso 1 1 calc R . .
C24 C 0.6783(3) 0.5035(3) 0.2510(2) 0.0501(9) Uani 1 1 d . . .
H24A H 0.6102 0.4753 0.2624 0.060 Uiso 1 1 calc R . .
C25 C 0.6612(3) 0.5992(3) 0.2897(2) 0.0510(9) Uani 1 1 d . . .
H25A H 0.5824 0.6350 0.3287 0.061 Uiso 1 1 calc R . .
C26 C 0.7590(3) 0.6428(3) 0.27147(19) 0.0377(7) Uani 1 1 d . . .
H26A H 0.7466 0.7091 0.2979 0.045 Uiso 1 1 calc R . .
C27 C 1.0233(3) 0.7125(2) 0.08446(16) 0.0269(6) Uani 1 1 d . . .
C28 C 0.9450(3) 0.7221(3) 0.03595(18) 0.0349(7) Uani 1 1 d . . .
H28A H 0.8825 0.6855 0.0564 0.042 Uiso 1 1 calc R . .
C29 C 0.9587(3) 0.7853(3) -0.04216(19) 0.0450(8) Uani 1 1 d . . .
H29A H 0.9063 0.7902 -0.0753 0.054 Uiso 1 1 calc R . .
C30 C 1.0471(3) 0.8411(3) -0.07264(19) 0.0460(8) Uani 1 1 d . . .
H30A H 1.0539 0.8858 -0.1261 0.055 Uiso 1 1 calc R . .
C31 C 1.1257(3) 0.8317(3) -0.02525(19) 0.0440(8) Uani 1 1 d . . .
H31A H 1.1877 0.8688 -0.0461 0.053 Uiso 1 1 calc R . .
C32 C 1.1134(3) 0.7677(3) 0.05295(18) 0.0332(7) Uani 1 1 d . . .
H32A H 1.1674 0.7614 0.0855 0.040 Uiso 1 1 calc R . .
C121 C 1.0534(3) 0.3680(3) 0.36118(17) 0.0334(7) Uani 1 1 d . . .
H12A H 1.0265 0.4645 0.3570 0.040 Uiso 1 1 calc R . .
C122 C 1.1486(3) 0.2896(3) 0.42023(19) 0.0496(9) Uani 1 1 d . . .
H12B H 1.2289 0.3049 0.3999 0.074 Uiso 1 1 calc R . .
H12C H 1.1744 0.1948 0.4263 0.074 Uiso 1 1 calc R . .
H12D H 1.1032 0.3192 0.4721 0.074 Uiso 1 1 calc R . .
C123 C 0.9276(3) 0.3460(3) 0.39348(19) 0.0459(8) Uani 1 1 d . . .
H12E H 0.8762 0.3796 0.3515 0.069 Uiso 1 1 calc R . .
H12F H 0.8728 0.3933 0.4388 0.069 Uiso 1 1 calc R . .
H12G H 0.9529 0.2510 0.4109 0.069 Uiso 1 1 calc R . .
C161 C 1.3305(3) 0.4276(3) 0.07755(16) 0.0274(6) Uani 1 1 d . . .
H16A H 1.3027 0.5165 0.0903 0.033 Uiso 1 1 calc R . .
C162 C 1.4836(3) 0.3483(3) 0.06962(19) 0.0373(7) Uani 1 1 d . . .
H16B H 1.5080 0.3448 0.1182 0.056 Uiso 1 1 calc R . .
H16C H 1.5282 0.3918 0.0238 0.056 Uiso 1 1 calc R . .
H16D H 1.5116 0.2581 0.0619 0.056 Uiso 1 1 calc R . .
C163 C 1.2940(3) 0.4481(3) -0.00206(17) 0.0376(7) Uani 1 1 d . . .
H16E H 1.1965 0.4956 0.0035 0.056 Uiso 1 1 calc R . .
H16F H 1.3264 0.3617 -0.0174 0.056 Uiso 1 1 calc R . .
H16G H 1.3356 0.5000 -0.0432 0.056 Uiso 1 1 calc R . .
C41 C 1.5258(4) -0.0809(4) 0.0703(3) 0.0691(10) Uani 1 1 d U . .
C42 C 1.6047(4) -0.0172(4) 0.0283(3) 0.0712(11) Uani 1 1 d U . .
H42A H 1.6767 -0.0299 0.0486 0.085 Uiso 1 1 calc R . .
C43 C 1.4191(4) -0.0615(4) 0.0404(3) 0.0744(11) Uani 1 1 d U . .
H43A H 1.3640 -0.1049 0.0693 0.089 Uiso 1 1 calc R . .
C44 C 1.5434(8) -0.1544(7) 0.1385(5) 0.0658(16) Uani 0.50 1 d PU . .
H44A H 1.6287 -0.1710 0.1480 0.099 Uiso 0.50 1 calc PR . .
H44B H 1.5445 -0.2389 0.1390 0.099 Uiso 0.50 1 calc PR . .
H44C H 1.4702 -0.1093 0.1804 0.099 Uiso 0.50 1 calc PR . .
C33 C 0.4820(7) 1.1614(9) 0.5498(5) 0.075(2) Uani 0.488(7) 1 d PGU A 2
C34 C 0.5117(8) 1.2567(8) 0.4921(4) 0.077(2) Uani 0.488(7) 1 d PGU A 2
H34A H 0.4651 1.3008 0.4496 0.093 Uiso 0.488(7) 1 calc PR A 2
C35 C 0.6098(8) 1.2876(7) 0.4967(4) 0.075(2) Uani 0.488(7) 1 d PGU A 2
H35A H 0.6301 1.3527 0.4573 0.090 Uiso 0.488(7) 1 calc PR A 2
C36 C 0.6780(8) 1.2230(9) 0.5590(6) 0.069(2) Uani 0.488(7) 1 d PGU A 2
H36A H 0.7450 1.2441 0.5621 0.082 Uiso 0.488(7) 1 calc PR A 2
C37 C 0.6482(9) 1.1277(10) 0.6166(5) 0.071(2) Uani 0.488(7) 1 d PGU A 2
H37A H 0.6949 1.0836 0.6592 0.086 Uiso 0.488(7) 1 calc PR A 2
C38 C 0.5502(9) 1.0968(8) 0.6120(5) 0.074(2) Uani 0.488(7) 1 d PGU A 2
H38A H 0.5299 1.0317 0.6514 0.089 Uiso 0.488(7) 1 calc PR A 2
C39 C 0.3823(8) 1.1059(9) 0.5644(6) 0.082(2) Uani 0.488(7) 1 d PU A 2
H39A H 0.3977 1.0677 0.5181 0.123 Uiso 0.488(7) 1 calc PR A 2
H39B H 0.2912 1.1773 0.5730 0.123 Uiso 0.488(7) 1 calc PR A 2
H39C H 0.3937 1.0370 0.6117 0.123 Uiso 0.488(7) 1 calc PR A 2
C33A C 0.5636(8) 1.2725(8) 0.5009(5) 0.084(2) Uani 0.512(7) 1 d PGU A 1
C34A C 0.4795(7) 1.2119(9) 0.5184(5) 0.088(2) Uani 0.512(7) 1 d PGU A 1
H34B H 0.4182 1.2382 0.4854 0.106 Uiso 0.512(7) 1 calc PR A 1
C35A C 0.4853(7) 1.1127(9) 0.5842(6) 0.093(2) Uani 0.512(7) 1 d PGU A 1
H35B H 0.4278 1.0713 0.5961 0.111 Uiso 0.512(7) 1 calc PR A 1
C36A C 0.5751(9) 1.0741(9) 0.6324(5) 0.092(2) Uani 0.512(7) 1 d PGU A 1
H36B H 0.5791 1.0064 0.6774 0.111 Uiso 0.512(7) 1 calc PR A 1
C37A C 0.6592(9) 1.1347(11) 0.6149(6) 0.090(2) Uani 0.512(7) 1 d PGU A 1
H37B H 0.7206 1.1084 0.6479 0.109 Uiso 0.512(7) 1 calc PR A 1
C38A C 0.6534(8) 1.2339(10) 0.5492(6) 0.083(2) Uani 0.512(7) 1 d PGU A 1
H38B H 0.7109 1.2753 0.5372 0.100 Uiso 0.512(7) 1 calc PR A 1
C39A C 0.5659(9) 1.3616(10) 0.4410(7) 0.103(3) Uani 0.512(7) 1 d PU A 1
H39D H 0.4984 1.3815 0.4117 0.155 Uiso 0.512(7) 1 calc PR A 1
H39E H 0.6547 1.3302 0.4060 0.155 Uiso 0.512(7) 1 calc PR A 1
H39F H 0.5465 1.4420 0.4590 0.155 Uiso 0.512(7) 1 calc PR A 1

loop_
_atom_site_aniso_label
_atom_site_aniso_U_11
_atom_site_aniso_U_22
_atom_site_aniso_U_33
_atom_site_aniso_U_23
_atom_site_aniso_U_13
_atom_site_aniso_U_12
P1 0.0183(3) 0.0213(4) 0.0275(4) -0.0085(3) -0.0050(3) -0.0060(3)
Cl1 0.0250(4) 0.0330(4) 0.0533(5) -0.0166(3) -0.0156(3) -0.0016(3)
Si1 0.0219(4) 0.0242(4) 0.0313(4) -0.0090(3) -0.0079(3) -0.0076(3)
N1 0.0195(11) 0.0174(10) 0.0265(12) -0.0067(9) -0.0060(10) -0.0052(9)
O1 0.0377(12) 0.0405(13) 0.0676(16) -0.0220(11) -0.0289(12) 0.0045(10)
O2 0.0415(12) 0.0265(11) 0.0701(16) -0.0224(11) -0.0261(12) 0.0087(10)
O3 0.0513(14) 0.0368(12) 0.0726(17) -0.0218(11) -0.0001(13) -0.0271(11)
O4 0.0596(14) 0.0298(11) 0.0372(12) -0.0144(9) -0.0073(11) -0.0159(10)
C1 0.0222(13) 0.0183(13) 0.0278(15) -0.0070(11) -0.0027(12) -0.0061(11)
C2 0.0238(14) 0.0229(13) 0.0264(15) -0.0052(11) -0.0025(12) -0.0121(11)
C3 0.0245(14) 0.0261(15) 0.0354(16) -0.0090(12) -0.0064(13) -0.0084(12)
C4 0.0282(15) 0.0210(14) 0.0375(17) -0.0080(12) -0.0089(13) -0.0065(12)
C5 0.045(2) 0.0305(17) 0.076(3) -0.0204(17) -0.022(2) 0.0089(15)
C6 0.093(3) 0.047(2) 0.054(2) -0.0328(18) -0.010(2) -0.023(2)
C7 0.0265(15) 0.0387(17) 0.051(2) -0.0133(15) -0.0067(15) -0.0147(13)
C8 0.0397(17) 0.0366(17) 0.0377(18) -0.0099(14) -0.0118(15) -0.0125(14)
C11 0.0172(12) 0.0201(13) 0.0323(15) -0.0081(11) -0.0076(11) -0.0058(11)
C12 0.0242(14) 0.0235(14) 0.0290(15) -0.0058(12) -0.0060(12) -0.0076(11)
C13 0.0396(17) 0.0243(15) 0.0398(18) -0.0014(13) -0.0082(15) -0.0163(13)
C14 0.0415(17) 0.0229(14) 0.0446(19) -0.0137(13) -0.0067(15) -0.0119(13)
C15 0.0281(15) 0.0260(15) 0.0392(17) -0.0151(13) -0.0049(13) -0.0073(12)
C16 0.0162(12) 0.0234(13) 0.0308(15) -0.0086(11) -0.0059(11) -0.0044(11)
C21 0.0209(13) 0.0255(14) 0.0357(16) -0.0060(12) -0.0104(12) -0.0079(11)
C22 0.0285(15) 0.0350(16) 0.0397(17) -0.0108(13) -0.0074(14) -0.0143(13)
C23 0.0424(19) 0.0427(18) 0.062(2) -0.0145(16) -0.0173(17) -0.0233(16)
C24 0.0282(17) 0.049(2) 0.081(3) -0.0116(19) -0.0118(18) -0.0225(16)
C25 0.0263(16) 0.049(2) 0.075(3) -0.0208(19) 0.0013(17) -0.0153(15)
C26 0.0236(14) 0.0354(16) 0.056(2) -0.0177(15) -0.0026(14) -0.0120(13)
C27 0.0239(14) 0.0235(14) 0.0282(15) -0.0060(12) -0.0065(12) -0.0048(11)
C28 0.0257(15) 0.0380(17) 0.0386(18) -0.0120(14) -0.0100(14) -0.0070(13)
C29 0.0371(18) 0.056(2) 0.0325(18) -0.0136(16) -0.0141(15) -0.0054(16)
C30 0.054(2) 0.0415(18) 0.0293(17) -0.0014(14) -0.0095(16) -0.0128(16)
C31 0.049(2) 0.0431(18) 0.0391(19) -0.0019(15) -0.0051(16) -0.0245(16)
C32 0.0338(16) 0.0288(15) 0.0364(17) -0.0044(13) -0.0118(14) -0.0112(13)
C121 0.0398(17) 0.0297(15) 0.0301(16) -0.0074(13) 0.0012(14) -0.0182(13)
C122 0.058(2) 0.055(2) 0.0335(18) -0.0013(16) -0.0135(17) -0.0243(18)
C123 0.0470(19) 0.0477(19) 0.0390(19) -0.0086(15) 0.0053(16) -0.0252(16)
C161 0.0230(14) 0.0283(14) 0.0291(15) -0.0103(12) 0.0000(12) -0.0099(12)
C162 0.0262(15) 0.0374(17) 0.0431(18) -0.0096(14) -0.0006(14) -0.0122(13)
C163 0.0347(16) 0.0413(17) 0.0310(17) -0.0111(14) -0.0045(14) -0.0108(14)
C41 0.076(2) 0.054(2) 0.058(2) -0.0332(18) -0.008(2) -0.0036(19)
C42 0.058(2) 0.067(3) 0.082(3) -0.043(2) -0.006(2) -0.0101(19)
C43 0.069(2) 0.070(3) 0.081(3) -0.046(2) 0.000(2) -0.019(2)
C44 0.066(4) 0.058(4) 0.069(3) -0.035(3) -0.005(3) -0.016(3)
C33 0.057(4) 0.079(4) 0.081(4) -0.030(3) -0.015(3) -0.016(3)
C34 0.056(4) 0.083(4) 0.079(4) -0.024(3) -0.016(3) -0.013(3)
C35 0.054(4) 0.077(4) 0.079(4) -0.023(3) -0.018(3) -0.008(3)
C36 0.054(4) 0.071(4) 0.072(4) -0.033(3) -0.016(3) -0.008(3)
C37 0.053(4) 0.070(4) 0.079(4) -0.030(3) -0.012(3) -0.009(3)
C38 0.058(4) 0.078(4) 0.078(4) -0.034(3) -0.016(3) -0.011(3)
C39 0.065(4) 0.094(4) 0.088(4) -0.033(3) -0.015(3) -0.026(3)
C33A 0.051(4) 0.105(5) 0.121(5) -0.065(4) -0.032(4) -0.019(3)
C34A 0.051(4) 0.108(5) 0.130(5) -0.062(4) -0.032(4) -0.022(3)
C35A 0.055(4) 0.112(5) 0.121(5) -0.060(4) -0.031(4) -0.014(3)
C36A 0.052(4) 0.112(5) 0.125(5) -0.070(4) -0.030(3) -0.012(3)
C37A 0.052(4) 0.106(5) 0.123(5) -0.069(4) -0.025(4) -0.011(3)
C38A 0.046(3) 0.107(5) 0.120(5) -0.076(4) -0.031(3) -0.012(3)
C39A 0.066(4) 0.115(5) 0.126(5) -0.048(4) -0.025(4) -0.019(3)

loop_
_atom_type_symbol
_atom_type_description
_atom_type_scat_dispersion_real
_atom_type_scat_dispersion_imag
_atom_type_scat_source
C C 0.0033 0.0016 'International Tables Vol C Tables 4.2.6.8 and 6.1.1.4'
H H 0.0000 0.0000 'International Tables Vol C Tables 4.2.6.8 and 6.1.1.4'
N N 0.0061 0.0033 'International Tables Vol C Tables 4.2.6.8 and 6.1.1.4'
O O 0.0106 0.0060 'International Tables Vol C Tables 4.2.6.8 and 6.1.1.4'
Si Si 0.0817 0.0704 'International Tables Vol C Tables 4.2.6.8 and 6.1.1.4'
P P 0.1023 0.0942 'International Tables Vol C Tables 4.2.6.8 and 6.1.1.4'
Cl Cl 0.1484 0.1585 'International Tables Vol C Tables 4.2.6.8 and 6.1.1.4'

loop_
_geom_angle_atom_site_label_1
_geom_angle_atom_site_label_2
_geom_angle_atom_site_label_3
_geom_angle
_geom_angle_site_symmetry_1
N1 P1 C1 101.40(11) .
N1 P1 C21 113.27(11) .
C1 P1 C21 112.90(12) .
N1 P1 C27 115.33(12) .
C1 P1 C27 105.22(12) .
C21 P1 C27 108.37(12) .
N1 Si1 C7 117.49(12) .
N1 Si1 C8 124.35(12) .
C7 Si1 C8 118.12(13) .
N1 Si1 C2 86.82(9) .
C7 Si1 C2 93.83(12) .
C8 Si1 C2 91.58(12) .
N1 Si1 Cl1 89.66(7) .
C7 Si1 Cl1 88.69(9) .
C8 Si1 Cl1 89.58(10) .
C2 Si1 Cl1 176.33(8) .
C11 N1 P1 113.16(15) .
C11 N1 Si1 127.47(15) .
P1 N1 Si1 118.98(11) .
C3 O2 C5 117.2(2) .
C4 O4 C6 115.3(2) .
C2 C1 C3 128.8(2) .
C2 C1 P1 112.30(18) .
C3 C1 P1 118.12(18) .
C1 C2 C4 120.5(2) .
C1 C2 Si1 119.31(18) .
C4 C2 Si1 119.93(17) .
O1 C3 O2 124.5(2) .
O1 C3 C1 123.3(2) .
O2 C3 C1 112.2(2) .
O3 C4 O4 124.2(3) .
O3 C4 C2 124.2(3) .
O4 C4 C2 111.5(2) .
O2 C5 H5A 109.5 .
O2 C5 H5B 109.5 .
H5A C5 H5B 109.5 .
O2 C5 H5C 109.5 .
H5A C5 H5C 109.5 .
H5B C5 H5C 109.5 .
O4 C6 H6A 109.5 .
O4 C6 H6B 109.5 .
H6A C6 H6B 109.5 .
O4 C6 H6C 109.5 .
H6A C6 H6C 109.5 .
H6B C6 H6C 109.5 .
Si1 C7 H7A 109.5 .
Si1 C7 H7B 109.5 .
H7A C7 H7B 109.5 .
Si1 C7 H7C 109.5 .
H7A C7 H7C 109.5 .
H7B C7 H7C 109.5 .
Si1 C8 H8A 109.5 .
Si1 C8 H8B 109.5 .
H8A C8 H8B 109.5 .
Si1 C8 H8C 109.5 .
H8A C8 H8C 109.5 .
H8B C8 H8C 109.5 .
C16 C11 C12 120.7(2) .
C16 C11 N1 120.9(2) .
C12 C11 N1 118.3(2) .
C13 C12 C11 118.0(2) .
C13 C12 C121 117.7(2) .
C11 C12 C121 124.2(2) .
C14 C13 C12 121.7(3) .
C14 C13 H13A 119.1 .
C12 C13 H13A 119.1 .
C13 C14 C15 119.4(3) .
C13 C14 H14A 120.3 .
C15 C14 H14A 120.3 .
C14 C15 C16 121.7(3) .
C14 C15 H15A 119.1 .
C16 C15 H15A 119.1 .
C15 C16 C11 118.3(2) .
C15 C16 C161 117.2(2) .
C11 C16 C161 124.5(2) .
C26 C21 C22 119.5(2) .
C26 C21 P1 120.2(2) .
C22 C21 P1 120.3(2) .
C23 C22 C21 119.3(3) .
C23 C22 H22A 120.3 .
C21 C22 H22A 120.3 .
C24 C23 C22 120.5(3) .
C24 C23 H23A 119.7 .
C22 C23 H23A 119.7 .
C23 C24 C25 120.1(3) .
C23 C24 H24A 120.0 .
C25 C24 H24A 120.0 .
C24 C25 C26 119.9(3) .
C24 C25 H25A 120.0 .
C26 C25 H25A 120.0 .
C21 C26 C25 120.6(3) .
C21 C26 H26A 119.7 .
C25 C26 H26A 119.7 .
C32 C27 C28 118.9(3) .
C32 C27 P1 117.5(2) .
C28 C27 P1 123.1(2) .
C29 C28 C27 119.7(3) .
C29 C28 H28A 120.1 .
C27 C28 H28A 120.1 .
C30 C29 C28 121.1(3) .
C30 C29 H29A 119.5 .
C28 C29 H29A 119.5 .
C29 C30 C31 119.8(3) .
C29 C30 H30A 120.1 .
C31 C30 H30A 120.1 .
C30 C31 C32 119.6(3) .
C30 C31 H31A 120.2 .
C32 C31 H31A 120.2 .
C31 C32 C27 121.0(3) .
C31 C32 H32A 119.5 .
C27 C32 H32A 119.5 .
C12 C121 C123 113.8(2) .
C12 C121 C122 108.9(2) .
C123 C121 C122 109.5(2) .
C12 C121 H12A 108.2 .
C123 C121 H12A 108.2 .
C122 C121 H12A 108.2 .
C121 C122 H12B 109.5 .
C121 C122 H12C 109.5 .
H12B C122 H12C 109.5 .
C121 C122 H12D 109.5 .
H12B C122 H12D 109.5 .
H12C C122 H12D 109.5 .
C121 C123 H12E 109.5 .
C121 C123 H12F 109.5 .
H12E C123 H12F 109.5 .
C121 C123 H12G 109.5 .
H12E C123 H12G 109.5 .
H12F C123 H12G 109.5 .
C16 C161 C163 112.2(2) .
C16 C161 C162 110.0(2) .
C163 C161 C162 109.5(2) .
C16 C161 H16A 108.4 .
C163 C161 H16A 108.4 .
C162 C161 H16A 108.4 .
C161 C162 H16B 109.5 .
C161 C162 H16C 109.5 .
H16B C162 H16C 109.5 .
C161 C162 H16D 109.5 .
H16B C162 H16D 109.5 .
H16C C162 H16D 109.5 .
C161 C163 H16E 109.5 .
C161 C163 H16F 109.5 .
H16E C163 H16F 109.5 .
C161 C163 H16G 109.5 .
H16E C163 H16G 109.5 .
H16F C163 H16G 109.5 .
C44 C41 C42 122.0(6) .
C44 C41 C43 118.2(6) .
C42 C41 C43 119.7(4) .
C43 C42 C41 120.4(4) 2_855
C43 C42 H42A 119.8 2_855
C41 C42 H42A 119.8 .
C42 C43 C41 119.8(5) 2_855
C42 C43 H43A 120.1 2_855
C41 C43 H43A 120.1 .
C41 C44 H44A 109.5 .
C41 C44 H44B 109.5 .
H44A C44 H44B 109.5 .
C41 C44 H44C 109.5 .
H44A C44 H44C 109.5 .
H44B C44 H44C 109.5 .
C34 C33 C38 120.0 .
C34 C33 C39 134.3(7) .
C38 C33 C39 105.7(7) .
C35 C34 C33 120.0 .
C35 C34 H34A 120.0 .
C33 C34 H34A 120.0 .
C34 C35 C36 120.0 .
C34 C35 H35A 120.0 .
C36 C35 H35A 120.0 .
C35 C36 C37 120.0 .
C35 C36 H36A 120.0 .
C37 C36 H36A 120.0 .
C38 C37 C36 120.0 .
C38 C37 H37A 120.0 .
C36 C37 H37A 120.0 .
C37 C38 C33 120.0 .
C37 C38 H38A 120.0 .
C33 C38 H38A 120.0 .
C33 C39 H39A 109.5 .
C33 C39 H39B 109.5 .
H39A C39 H39B 109.5 .
C33 C39 H39C 109.5 .
H39A C39 H39C 109.5 .
H39B C39 H39C 109.5 .
C39A C33A C34A 123.5(7) .
C39A C33A C38A 116.5(7) .
C34A C33A C38A 120.0 .
C35A C34A C33A 120.0 .
C35A C34A H34B 120.0 .
C33A C34A H34B 120.0 .
C34A C35A C36A 120.0 .
C34A C35A H35B 120.0 .
C36A C35A H35B 120.0 .
C37A C36A C35A 120.0 .
C37A C36A H36B 120.0 .
C35A C36A H36B 120.0 .
C36A C37A C38A 120.0 .
C36A C37A H37B 120.0 .
C38A C37A H37B 120.0 .
C37A C38A C33A 120.0 .
C37A C38A H38B 120.0 .
C33A C38A H38B 120.0 .

loop_
_geom_bond_atom_site_label_1
_geom_bond_atom_site_label_2
_geom_bond_distance
_geom_bond_site_symmetry_2
P1 N1 1.651(2) .
P1 C1 1.790(2) .
P1 C21 1.797(3) .
P1 C27 1.805(3) .
Cl1 Si1 2.3395(10) .
Si1 N1 1.835(2) .
Si1 C7 1.872(3) .
Si1 C8 1.876(3) .
Si1 C2 2.025(3) .
N1 C11 1.476(3) .
O1 C3 1.191(3) .
O2 C3 1.323(3) .
O2 C5 1.455(3) .
O3 C4 1.204(3) .
O4 C4 1.332(3) .
O4 C6 1.450(3) .
C1 C2 1.332(3) .
C1 C3 1.493(3) .
C2 C4 1.483(3) .
C5 H5A 0.9800 .
C5 H5B 0.9800 .
C5 H5C 0.9800 .
C6 H6A 0.9800 .
C6 H6B 0.9800 .
C6 H6C 0.9800 .
C7 H7A 0.9800 .
C7 H7B 0.9800 .
C7 H7C 0.9800 .
C8 H8A 0.9800 .
C8 H8B 0.9800 .
C8 H8C 0.9800 .
C11 C16 1.405(4) .
C11 C12 1.410(4) .
C12 C13 1.397(4) .
C12 C121 1.517(4) .
C13 C14 1.376(4) .
C13 H13A 0.9500 .
C14 C15 1.376(4) .
C14 H14A 0.9500 .
C15 C16 1.394(3) .
C15 H15A 0.9500 .
C16 C161 1.526(4) .
C21 C26 1.381(4) .
C21 C22 1.404(4) .
C22 C23 1.392(4) .
C22 H22A 0.9500 .
C23 C24 1.378(5) .
C23 H23A 0.9500 .
C24 C25 1.384(4) .
C24 H24A 0.9500 .
C25 C26 1.386(4) .
C25 H25A 0.9500 .
C26 H26A 0.9500 .
C27 C32 1.391(4) .
C27 C28 1.393(4) .
C28 C29 1.383(4) .
C28 H28A 0.9500 .
C29 C30 1.379(4) .
C29 H29A 0.9500 .
C30 C31 1.381(4) .
C30 H30A 0.9500 .
C31 C32 1.386(4) .
C31 H31A 0.9500 .
C32 H32A 0.9500 .
C121 C123 1.524(4) .
C121 C122 1.543(4) .
C121 H12A 1.0000 .
C122 H12B 0.9800 .
C122 H12C 0.9800 .
C122 H12D 0.9800 .
C123 H12E 0.9800 .
C123 H12F 0.9800 .
C123 H12G 0.9800 .
C161 C163 1.534(4) .
C161 C162 1.543(4) .
C161 H16A 1.0000 .
C162 H16B 0.9800 .
C162 H16C 0.9800 .
C162 H16D 0.9800 .
C163 H16E 0.9800 .
C163 H16F 0.9800 .
C163 H16G 0.9800 .
C41 C44 1.287(8) .
C41 C42 1.376(6) .
C41 C43 1.402(6) .
C42 C43 1.323(6) 2_855
C42 H42A 0.9500 .
C43 C42 1.323(6) 2_855
C43 H43A 0.9500 .
C44 H44A 0.9800 .
C44 H44B 0.9800 .
C44 H44C 0.9800 .
C33 C34 1.3900 .
C33 C38 1.3900 .
C33 C39 1.517(10) .
C34 C35 1.3900 .
C34 H34A 0.9500 .
C35 C36 1.3900 .
C35 H35A 0.9500 .
C36 C37 1.3900 .
C36 H36A 0.9500 .
C37 C38 1.3900 .
C37 H37A 0.9500 .
C38 H38A 0.9500 .
C39 H39A 0.9800 .
C39 H39B 0.9800 .
C39 H39C 0.9800 .
C33A C39A 1.269(12) .
C33A C34A 1.3900 .
C33A C38A 1.3900 .
C34A C35A 1.3900 .
C34A H34B 0.9500 .
C35A C36A 1.3900 .
C35A H35B 0.9500 .
C36A C37A 1.3900 .
C36A H36B 0.9500 .
C37A C38A 1.3900 .
C37A H37B 0.9500 .
C38A H38B 0.9500 .
C39A H39D 0.9800 .
C39A H39E 0.9800 .
C39A H39F 0.9800 .
